data_1576472
loop_
_publ_author_name
'Assanar, Faneesha'
'Gayen, Sourav'
'Patel, Deepak Kumar'
'Pradeep, Thalappil'
'Ghosh, Sundargopal'

_publ_section_title
;
 Cooperative borane activation by tuning hemilability of different
 Os-&#x3ba;<sup>2</sup>-<i>N</i>,<i>Se</i>-chelated complexes.
;
_journal_issue 6
_journal_name_full 'Chemical science'
_journal_page_first 3129
_journal_page_last 3140
_journal_paper_doi 10.1039/d5sc06346a
_journal_volume 17
_journal_year 2026
_chemical_formula_moiety 'C41 H39 B2 N Os P2 SE2, C7 H8'
_chemical_formula_sum 'C48 H47 B2 N Os P2 Se2'
_chemical_formula_weight 1069.54
_space_group_crystal_system monoclinic
_space_group_IT_number 14
_space_group_name_Hall '-P 2yn'
_space_group_name_H-M_alt 'P 1 21/n 1'
_atom_sites_solution_hydrogens mixed
_audit_creation_method SHELXL-2019/3
_audit_update_record
;
2025-11-25 deposited with the CCDC.	2025-11-26 downloaded from the CCDC.
;
_cell_angle_alpha 90
_cell_angle_beta 90.696(5)
_cell_angle_gamma 90
_cell_formula_units_Z 4
_cell_length_a 11.0801(15)
_cell_length_b 11.7542(12)
_cell_length_c 34.230(4)
_cell_measurement_reflns_used 9929
_cell_measurement_temperature 301(2)
_cell_measurement_theta_max 25.82
_cell_measurement_theta_min 2.38
_cell_volume 4457.7(9)
_computing_cell_refinement 'Bruker SAINT'
_computing_data_collection 'Bruker APEX6'
_computing_data_reduction 'Bruker SAINT'
_computing_molecular_graphics 'Bruker SHELXTL'
_computing_publication_material 'SHELXL-2019/2 (Sheldrick, 2019)'
_computing_structure_refinement 'SHELXL-2019/2 (Sheldrick, 2019)'
_computing_structure_solution 'SHELXT 2018/2 (Sheldrick, 2018)'
_diffrn_ambient_temperature 301(2)
_diffrn_measured_fraction_theta_full 1.000
_diffrn_measured_fraction_theta_max 0.997
_diffrn_measurement_device_type 'Bruker D8 QUEST'
_diffrn_measurement_method '\w and \f scans'
_diffrn_radiation_type MoK\a
_diffrn_radiation_wavelength 0.71073
_diffrn_reflns_av_R_equivalents 0.0848
_diffrn_reflns_av_unetI/netI 0.0428
_diffrn_reflns_Laue_measured_fraction_full 1.000
_diffrn_reflns_Laue_measured_fraction_max 0.997
_diffrn_reflns_limit_h_max 13
_diffrn_reflns_limit_h_min -13
_diffrn_reflns_limit_k_max 14
_diffrn_reflns_limit_k_min -14
_diffrn_reflns_limit_l_max 42
_diffrn_reflns_limit_l_min -42
_diffrn_reflns_number 96231
_diffrn_reflns_point_group_measured_fraction_full 1.000
_diffrn_reflns_point_group_measured_fraction_max 0.997
_diffrn_reflns_theta_full 25.242
_diffrn_reflns_theta_max 26.388
_diffrn_reflns_theta_min 2.102
_diffrn_source 'Sealed microfocus tube'
_exptl_absorpt_coefficient_mu 4.599
_exptl_absorpt_correction_T_max 0.7454
_exptl_absorpt_correction_T_min 0.6040
_exptl_absorpt_correction_type multi-scan
_exptl_absorpt_process_details
;
Krause, L., Herbst-Irmer, R., Sheldrick, G. M., Stalke, D. (2015).
"Comparison of silver and molybdenum microfocus X-ray sources for
single-crystal structure determination"
J. Appl. Cryst. 48, 3-10.
doi:10.1107/S1600576714022985
;
_exptl_crystal_colour red
_exptl_crystal_density_diffrn 1.594
_exptl_crystal_description block
_exptl_crystal_F_000 2104
_exptl_crystal_size_max 0.160
_exptl_crystal_size_mid 0.151
_exptl_crystal_size_min 0.078
_refine_diff_density_max 0.810
_refine_diff_density_min -0.465
_refine_diff_density_rms 0.088
_refine_ls_extinction_method none
_refine_ls_goodness_of_fit_ref 1.052
_refine_ls_hydrogen_treatment mixed
_refine_ls_matrix_type full
_refine_ls_number_parameters 512
_refine_ls_number_reflns 9111
_refine_ls_number_restraints 688
_refine_ls_restrained_S_all 1.040
_refine_ls_R_factor_all 0.0414
_refine_ls_R_factor_gt 0.0308
_refine_ls_shift/su_max 0.004
_refine_ls_shift/su_mean 0.000
_refine_ls_structure_factor_coef Fsqd
_refine_ls_weighting_details 'w=1/[\s^2^(Fo^2^)+(0.0270P)^2^+5.0520P] where P=(Fo^2^+2Fc^2^)/3'
_refine_ls_weighting_scheme calc
_refine_ls_wR_factor_gt 0.0742
_refine_ls_wR_factor_ref 0.0785
_reflns_Friedel_coverage 0.000
_reflns_number_gt 7586
_reflns_number_total 9111
_reflns_threshold_expression 'I > 2\s(I)'
_cod_data_source_file d5sc06346a2.cif
_cod_data_source_block dg26fnr
_cod_original_sg_symbol_H-M 'P 21/n'
_cod_database_code 1576472
_shelx_shelxl_version_number 2019/3
_shelx_space_group_comment
;
The symmetry employed for this shelxl refinement is uniquely defined
by the following loop, which should always be used as a source of
symmetry information in preference to the above space-group names.
They are only intended as comments.
;
_shelx_estimated_absorpt_t_min 0.527
_shelx_estimated_absorpt_t_max 0.716

loop_
_space_group_symop_operation_xyz
'x, y, z'
'-x+1/2, y+1/2, -z+1/2'
'-x, -y, -z'
'x-1/2, -y-1/2, z-1/2'

loop_
_atom_site_label
_atom_site_type_symbol
_atom_site_fract_x
_atom_site_fract_y
_atom_site_fract_z
_atom_site_U_iso_or_equiv
_atom_site_adp_type
_atom_site_occupancy
_atom_site_site_symmetry_order
_atom_site_calc_flag
_atom_site_refinement_flags_posn
_atom_site_refinement_flags_adp
_atom_site_refinement_flags_occupancy
_atom_site_disorder_assembly
_atom_site_disorder_group
C1 C 0.4530(5) 0.3169(5) 0.46142(14) 0.0535(12) Uani 1 1 d . . . . .
C2 C 0.3981(5) 0.3588(6) 0.49511(15) 0.0692(16) Uani 1 1 d . . . . .
H2 H 0.401546 0.436328 0.500374 0.083 Uiso 1 1 calc R U . . .
C3 C 0.3400(6) 0.2890(7) 0.52032(18) 0.087(2) Uani 1 1 d . . . . .
H3 H 0.305551 0.318134 0.542854 0.105 Uiso 1 1 calc R U . . .
C4 C 0.3328(6) 0.1753(7) 0.51206(18) 0.086(2) Uani 1 1 d . . . . .
H4 H 0.293456 0.126332 0.529051 0.103 Uiso 1 1 calc R U . . .
C5 C 0.3831(5) 0.1342(5) 0.47911(16) 0.0704(16) Uani 1 1 d . . . . .
H5 H 0.376222 0.056962 0.473613 0.084 Uiso 1 1 calc R U . . .
C6 C 0.3573(4) 0.4587(4) 0.33522(13) 0.0445(10) Uani 1 1 d . . . . .
C7 C 0.3412(5) 0.5510(4) 0.31102(16) 0.0603(14) Uani 1 1 d . . . . .
H7 H 0.384037 0.555677 0.287882 0.072 Uiso 1 1 calc R U . . .
C8 C 0.2620(6) 0.6367(5) 0.3207(2) 0.0780(18) Uani 1 1 d . . . . .
H8 H 0.253022 0.699058 0.304210 0.094 Uiso 1 1 calc R U . . .
C9 C 0.1971(6) 0.6315(5) 0.3540(2) 0.0776(18) Uani 1 1 d . . . . .
H9 H 0.144157 0.689928 0.360243 0.093 Uiso 1 1 calc R U . . .
C10 C 0.2097(5) 0.5405(5) 0.37810(18) 0.0692(16) Uani 1 1 d . . . . .
H10 H 0.164496 0.536310 0.400759 0.083 Uiso 1 1 calc R U . . .
C11 C 0.2884(4) 0.4552(4) 0.36930(15) 0.0544(12) Uani 1 1 d . . . . .
H11 H 0.296527 0.393604 0.386194 0.065 Uiso 1 1 calc R U . . .
C12 C 0.3476(4) 0.2260(4) 0.31524(13) 0.0414(10) Uani 1 1 d . . . . .
C13 C 0.2328(5) 0.2508(5) 0.30113(17) 0.0621(14) Uani 1 1 d . . . . .
H13 H 0.210337 0.326363 0.297638 0.075 Uiso 1 1 calc R U . . .
C14 C 0.1505(5) 0.1654(6) 0.29208(18) 0.0758(18) Uani 1 1 d . . . . .
H14 H 0.073710 0.184123 0.282838 0.091 Uiso 1 1 calc R U . . .
C15 C 0.1823(5) 0.0537(5) 0.29677(17) 0.0691(16) Uani 1 1 d . . . . .
H15 H 0.127031 -0.003688 0.291183 0.083 Uiso 1 1 calc R U . . .
C16 C 0.2954(5) 0.0273(5) 0.30966(16) 0.0618(14) Uani 1 1 d . . . . .
H16 H 0.317513 -0.048701 0.312168 0.074 Uiso 1 1 calc R U . . .
C17 C 0.3782(5) 0.1114(4) 0.31912(14) 0.0491(11) Uani 1 1 d . . . . .
H17 H 0.454832 0.091356 0.328123 0.059 Uiso 1 1 calc R U . . .
C18 C 0.5163(4) 0.3660(3) 0.27707(12) 0.0389(10) Uani 1 1 d . . . . .
C19 C 0.4968(5) 0.2902(4) 0.24648(14) 0.0513(12) Uani 1 1 d . . . . .
H19 H 0.449870 0.225841 0.250690 0.062 Uiso 1 1 calc R U . . .
C20 C 0.5458(5) 0.3081(5) 0.20965(15) 0.0619(14) Uani 1 1 d . . . . .
H20 H 0.533443 0.255178 0.189794 0.074 Uiso 1 1 calc R U . . .
C21 C 0.6126(5) 0.4050(4) 0.20293(15) 0.0600(14) Uani 1 1 d . . . . .
H21 H 0.645231 0.417724 0.178415 0.072 Uiso 1 1 calc R U . . .
C22 C 0.6311(5) 0.4825(4) 0.23232(14) 0.0547(13) Uani 1 1 d . . . . .
H22 H 0.674907 0.548389 0.227553 0.066 Uiso 1 1 calc R U . . .
C23 C 0.5847(4) 0.4630(4) 0.26897(13) 0.0467(11) Uani 1 1 d . . . . .
H23 H 0.599394 0.515638 0.288757 0.056 Uiso 1 1 calc R U . . .
C24 C 0.8327(4) 0.3832(4) 0.31256(14) 0.0480(11) Uani 1 1 d . . . . .
C25 C 0.8035(4) 0.2978(4) 0.28681(14) 0.0479(11) Uani 1 1 d . . . . .
H25 H 0.748909 0.241872 0.294164 0.057 Uiso 1 1 calc R U . . .
C26 C 0.8545(5) 0.2934(4) 0.24978(16) 0.0587(13) Uani 1 1 d . . . . .
H26 H 0.831129 0.236903 0.232241 0.070 Uiso 1 1 calc R U . . .
C27 C 0.9376(6) 0.3713(5) 0.23944(19) 0.0797(19) Uani 1 1 d . . . . .
H27 H 0.972605 0.367590 0.214906 0.096 Uiso 1 1 calc R U . . .
C28 C 0.9707(7) 0.4557(6) 0.2649(2) 0.097(2) Uani 1 1 d . . . . .
H28 H 1.028914 0.508446 0.257669 0.117 Uiso 1 1 calc R U . . .
C29 C 0.9188(6) 0.4634(5) 0.30100(18) 0.0801(19) Uani 1 1 d . . . . .
H29 H 0.940843 0.522017 0.317866 0.096 Uiso 1 1 calc R U . . .
C30 C 0.8902(4) 0.3546(4) 0.39320(15) 0.0570(12) Uani 0.404(14) 1 d D U P A 1
C31 C 0.980(2) 0.290(3) 0.3745(5) 0.064(3) Uani 0.404(14) 1 d D U P A 1
H31 H 0.971299 0.271811 0.348111 0.077 Uiso 0.404(14) 1 calc R U P A 1
C32 C 1.0797(15) 0.2533(18) 0.3954(5) 0.068(3) Uani 0.404(14) 1 d D U P A 1
H32 H 1.140146 0.212878 0.382833 0.082 Uiso 0.404(14) 1 calc R U P A 1
C33 C 1.0906(15) 0.2763(17) 0.4348(5) 0.065(3) Uani 0.404(14) 1 d D U P A 1
H33 H 1.155517 0.246794 0.448975 0.078 Uiso 0.404(14) 1 calc R U P A 1
C34 C 1.0058(16) 0.3430(18) 0.4534(4) 0.069(3) Uani 0.404(14) 1 d D U P A 1
H34 H 1.018216 0.366287 0.479146 0.083 Uiso 0.404(14) 1 calc R U P A 1
C35 C 0.9000(18) 0.375(2) 0.4327(4) 0.065(3) Uani 0.404(14) 1 d D U P A 1
H35 H 0.837009 0.410081 0.445759 0.078 Uiso 0.404(14) 1 calc R U P A 1
C30' C 0.8902(4) 0.3546(4) 0.39320(15) 0.0570(12) Uani 0.596(14) 1 d D U P A 2
C31' C 0.9906(13) 0.2895(18) 0.3832(4) 0.062(2) Uani 0.596(14) 1 d D U P A 2
H31' H 0.998115 0.262310 0.357848 0.075 Uiso 0.596(14) 1 calc R U P A 2
C32' C 1.0792(11) 0.2652(13) 0.4109(4) 0.072(3) Uani 0.596(14) 1 d D U P A 2
H32' H 1.145734 0.222039 0.403791 0.087 Uiso 0.596(14) 1 calc R U P A 2
C33' C 1.0705(12) 0.3035(12) 0.4484(4) 0.076(3) Uani 0.596(14) 1 d D U P A 2
H33' H 1.131002 0.286772 0.466537 0.092 Uiso 0.596(14) 1 calc R U P A 2
C34' C 0.9694(12) 0.3688(12) 0.4596(3) 0.076(3) Uani 0.596(14) 1 d D U P A 2
H34' H 0.962180 0.393942 0.485213 0.091 Uiso 0.596(14) 1 calc R U P A 2
C35' C 0.8803(13) 0.3951(16) 0.4316(3) 0.069(3) Uani 0.596(14) 1 d D U P A 2
H35' H 0.814468 0.439513 0.438542 0.083 Uiso 0.596(14) 1 calc R U P A 2
C36 C 0.7513(4) 0.5461(4) 0.36993(13) 0.0445(11) Uani 1 1 d . . . . .
C37 C 0.8493(5) 0.6105(4) 0.38134(15) 0.0564(13) Uani 1 1 d . . . . .
H37 H 0.923756 0.575319 0.385134 0.068 Uiso 1 1 calc R U . . .
C38 C 0.8392(7) 0.7267(5) 0.38726(17) 0.0714(17) Uani 1 1 d . . . . .
H38 H 0.906028 0.768494 0.395535 0.086 Uiso 1 1 calc R U . . .
C39 C 0.7308(8) 0.7799(4) 0.38093(17) 0.078(2) Uani 1 1 d . . . . .
H39 H 0.724059 0.858069 0.384451 0.093 Uiso 1 1 calc R U . . .
C40 C 0.6325(7) 0.7176(5) 0.36943(16) 0.0709(17) Uani 1 1 d . . . . .
H40 H 0.558973 0.753751 0.365007 0.085 Uiso 1 1 calc R U . . .
C41 C 0.6415(5) 0.6000(4) 0.36425(14) 0.0524(12) Uani 1 1 d . . . . .
H41 H 0.573739 0.557979 0.356983 0.063 Uiso 1 1 calc R U . . .
B1 B 0.5055(6) 0.1476(5) 0.41759(17) 0.0533(14) Uani 1 1 d D U . . .
H1A H 0.462229 0.066564 0.414303 0.064 Uiso 1 1 d DR U . B .
B2 B 0.6946(5) 0.1070(4) 0.36351(16) 0.0445(12) Uani 1 1 d D U . . .
H2A H 0.643521 0.028949 0.352720 0.053 Uiso 1 1 d DR U . B .
H2B H 0.791507 0.105179 0.352512 0.053 Uiso 1 1 d DR U . . .
H2C H 0.637406 0.157036 0.344432 0.053 Uiso 1 1 d DR U . . .
N1 N 0.4442(4) 0.2029(4) 0.45342(12) 0.0546(10) Uani 1 1 d . . . . .
Os1 Os 0.59285(2) 0.28218(2) 0.37460(2) 0.03511(6) Uani 1 1 d . U . . .
P1 P 0.45944(10) 0.33778(9) 0.32625(3) 0.0363(2) Uani 1 1 d . . . . .
P2 P 0.76189(10) 0.39088(9) 0.36109(3) 0.0397(3) Uani 1 1 d . . . . .
Se1 Se 0.53339(5) 0.41522(4) 0.42780(2) 0.04846(12) Uani 1 1 d . . . . .
Se2' Se 0.6944(8) 0.1496(7) 0.4229(2) 0.095(2) Uani 0.317(5) 1 d . U P B 3
Se2 Se 0.6903(2) 0.14601(16) 0.42269(6) 0.0447(5) Uani 0.683(5) 1 d . U P B 4
H1B H 0.468(4) 0.196(3) 0.3898(9) 0.058(8) Uiso 1 1 d D U . . .
C48 C 0.3439(9) 0.7758(8) 0.4483(3) 0.215(6) Uani 1 1 d D U . . .
H48A H 0.379424 0.794528 0.473211 0.322 Uiso 1 1 calc R U . . .
H48B H 0.398848 0.795316 0.427924 0.322 Uiso 1 1 calc R U . . .
H48C H 0.327023 0.695738 0.447334 0.322 Uiso 1 1 calc R U . . .
C42 C 0.233371 0.838514 0.443057 0.152 Uani 1 1 d D U . . .
C43 C 0.143163 0.838928 0.470924 0.146 Uani 1 1 d D U . . .
H43 H 0.153465 0.798267 0.494032 0.176 Uiso 1 1 calc R U . . .
C44 C 0.037558 0.900117 0.464253 0.165 Uani 1 1 d . U . . .
H44 H -0.022798 0.900393 0.482897 0.197 Uiso 1 1 calc R U . . .
C45 C 0.022161 0.960892 0.429717 0.144 Uani 1 1 d . U . . .
H45 H -0.048496 1.001832 0.425255 0.173 Uiso 1 1 calc R U . . .
C46 C 0.112369 0.960479 0.401850 0.153 Uani 1 1 d . U . . .
H46 H 0.102067 1.001141 0.378743 0.183 Uiso 1 1 calc R U . . .
C47 C 0.217974 0.899291 0.408520 0.134 Uani 1 1 d D U . . .
H47 H 0.278329 0.899015 0.389875 0.161 Uiso 1 1 calc R U . . .

loop_
_atom_site_aniso_label
_atom_site_aniso_U_11
_atom_site_aniso_U_22
_atom_site_aniso_U_33
_atom_site_aniso_U_23
_atom_site_aniso_U_13
_atom_site_aniso_U_12
C1 0.051(3) 0.073(3) 0.037(3) -0.001(2) 0.005(2) -0.005(2)
C2 0.073(4) 0.090(4) 0.045(3) -0.007(3) 0.005(3) -0.013(3)
C3 0.083(5) 0.134(7) 0.045(3) 0.004(4) 0.018(3) -0.014(5)
C4 0.077(4) 0.129(6) 0.052(4) 0.025(4) 0.018(3) -0.019(4)
C5 0.078(4) 0.082(4) 0.051(3) 0.025(3) 0.004(3) -0.023(3)
C6 0.039(3) 0.047(2) 0.047(3) -0.004(2) -0.001(2) 0.009(2)
C7 0.058(3) 0.059(3) 0.064(3) 0.007(3) 0.004(3) 0.017(3)
C8 0.078(4) 0.059(3) 0.096(5) 0.004(3) -0.006(4) 0.021(3)
C9 0.067(4) 0.067(4) 0.099(5) -0.022(4) 0.005(4) 0.027(3)
C10 0.052(3) 0.088(4) 0.068(4) -0.023(3) 0.006(3) 0.017(3)
C11 0.050(3) 0.062(3) 0.051(3) -0.006(2) 0.005(2) 0.009(2)
C12 0.036(2) 0.047(2) 0.041(2) -0.004(2) 0.0032(19) 0.000(2)
C13 0.047(3) 0.065(3) 0.074(4) -0.013(3) -0.008(3) 0.003(2)
C14 0.045(3) 0.098(5) 0.084(4) -0.030(4) -0.013(3) -0.001(3)
C15 0.060(4) 0.074(4) 0.074(4) -0.019(3) 0.005(3) -0.025(3)
C16 0.064(4) 0.055(3) 0.066(4) -0.006(3) 0.000(3) -0.016(3)
C17 0.049(3) 0.046(3) 0.052(3) -0.007(2) 0.003(2) -0.007(2)
C18 0.047(3) 0.037(2) 0.033(2) 0.0009(17) 0.0010(19) 0.0059(18)
C19 0.065(3) 0.046(3) 0.043(3) -0.002(2) 0.005(2) -0.004(2)
C20 0.081(4) 0.060(3) 0.044(3) -0.011(2) 0.010(3) -0.003(3)
C21 0.077(4) 0.062(3) 0.042(3) 0.007(2) 0.014(3) 0.008(3)
C22 0.071(4) 0.046(3) 0.048(3) 0.006(2) 0.014(3) 0.001(2)
C23 0.055(3) 0.042(2) 0.043(3) 0.004(2) 0.002(2) 0.005(2)
C24 0.044(3) 0.047(3) 0.053(3) 0.004(2) 0.010(2) 0.003(2)
C25 0.049(3) 0.041(2) 0.054(3) 0.002(2) 0.012(2) 0.005(2)
C26 0.068(4) 0.048(3) 0.060(3) -0.005(2) 0.018(3) 0.007(3)
C27 0.097(5) 0.073(4) 0.070(4) 0.000(3) 0.041(4) 0.001(4)
C28 0.122(6) 0.085(5) 0.086(5) -0.008(4) 0.059(4) -0.043(4)
C29 0.092(5) 0.074(4) 0.075(4) -0.013(3) 0.039(4) -0.033(3)
C30 0.043(2) 0.057(3) 0.071(3) 0.012(2) -0.009(2) -0.010(2)
C31 0.048(5) 0.065(5) 0.080(6) 0.011(6) -0.020(5) 0.002(5)
C32 0.056(5) 0.072(6) 0.076(6) 0.005(6) -0.014(5) -0.002(5)
C33 0.050(5) 0.071(6) 0.074(6) 0.001(6) -0.008(5) 0.005(5)
C34 0.053(6) 0.073(6) 0.081(6) 0.005(5) -0.013(5) 0.010(5)
C35 0.049(6) 0.069(6) 0.076(6) 0.013(5) -0.019(5) 0.007(5)
C30' 0.043(2) 0.057(3) 0.071(3) 0.012(2) -0.009(2) -0.010(2)
C31' 0.046(5) 0.058(4) 0.082(5) 0.015(5) -0.016(4) 0.003(4)
C32' 0.055(4) 0.076(5) 0.086(6) 0.010(5) -0.020(5) 0.001(4)
C33' 0.058(5) 0.080(5) 0.091(6) 0.007(5) -0.021(5) 0.006(4)
C34' 0.060(5) 0.081(5) 0.086(5) 0.010(5) -0.021(4) 0.001(4)
C35' 0.054(5) 0.075(6) 0.078(5) 0.012(4) -0.022(4) -0.003(4)
C36 0.057(3) 0.038(2) 0.039(2) -0.0028(19) 0.007(2) -0.007(2)
C37 0.061(3) 0.053(3) 0.055(3) -0.004(2) 0.008(3) -0.017(2)
C38 0.101(5) 0.051(3) 0.063(4) -0.003(3) 0.021(3) -0.029(3)
C39 0.139(6) 0.036(3) 0.059(4) 0.002(3) 0.031(4) -0.007(4)
C40 0.108(5) 0.053(3) 0.053(3) 0.007(3) 0.008(3) 0.024(3)
C41 0.068(3) 0.047(3) 0.043(3) 0.002(2) 0.006(2) 0.004(2)
B1 0.060(3) 0.048(3) 0.052(3) 0.006(2) 0.006(3) -0.010(3)
B2 0.050(3) 0.028(2) 0.056(3) 0.005(2) 0.006(2) 0.013(2)
N1 0.056(3) 0.066(3) 0.042(2) 0.009(2) 0.0021(19) -0.011(2)
Os1 0.03717(10) 0.03276(9) 0.03542(10) 0.00287(7) 0.00153(7) -0.00050(7)
P1 0.0384(6) 0.0355(5) 0.0352(6) -0.0009(4) 0.0013(5) 0.0038(5)
P2 0.0392(6) 0.0365(6) 0.0435(6) 0.0026(5) 0.0024(5) -0.0018(5)
Se1 0.0563(3) 0.0494(3) 0.0397(3) -0.0059(2) 0.0058(2) -0.0052(2)
Se2' 0.089(4) 0.100(4) 0.097(4) 0.019(3) -0.013(3) 0.008(3)
Se2 0.0485(10) 0.0415(7) 0.0438(9) 0.0157(7) -0.0053(8) 0.0034(7)
C48 0.170(10) 0.205(11) 0.268(13) -0.068(10) -0.071(10) 0.008(9)
C42 0.152 0.148 0.154 -0.026 -0.026 -0.025
C43 0.156 0.156 0.126 0.000 -0.002 -0.019
C44 0.178 0.164 0.151 -0.025 0.003 -0.029
C45 0.154 0.121 0.155 -0.020 -0.016 -0.016
C46 0.174 0.135 0.149 -0.005 -0.006 -0.032
C47 0.158 0.130 0.114 -0.006 0.006 -0.034

loop_
_atom_type_symbol
_atom_type_description
_atom_type_scat_dispersion_real
_atom_type_scat_dispersion_imag
_atom_type_scat_source
C C 0.0033 0.0016 'International Tables Vol C Tables 4.2.6.8 and 6.1.1.4'
H H 0.0000 0.0000 'International Tables Vol C Tables 4.2.6.8 and 6.1.1.4'
B B 0.0013 0.0007 'International Tables Vol C Tables 4.2.6.8 and 6.1.1.4'
N N 0.0061 0.0033 'International Tables Vol C Tables 4.2.6.8 and 6.1.1.4'
Os Os -1.2165 7.6030 'International Tables Vol C Tables 4.2.6.8 and 6.1.1.4'
P P 0.1023 0.0942 'International Tables Vol C Tables 4.2.6.8 and 6.1.1.4'
Se Se -0.0929 2.2259 'International Tables Vol C Tables 4.2.6.8 and 6.1.1.4'

loop_
_geom_angle_atom_site_label_1
_geom_angle_atom_site_label_2
_geom_angle_atom_site_label_3
_geom_angle
_geom_angle_site_symmetry_1
_geom_angle_site_symmetry_3
_geom_angle_publ_flag
N1 C1 C2 118.5(5) . . ?
N1 C1 Se1 121.0(3) . . ?
C2 C1 Se1 120.4(4) . . ?
C3 C2 C1 121.7(6) . . ?
C3 C2 H2 119.2 . . ?
C1 C2 H2 119.2 . . ?
C2 C3 C4 119.0(6) . . ?
C2 C3 H3 120.5 . . ?
C4 C3 H3 120.5 . . ?
C5 C4 C3 119.8(6) . . ?
C5 C4 H4 120.1 . . ?
C3 C4 H4 120.1 . . ?
C4 C5 N1 122.2(6) . . ?
C4 C5 H5 118.9 . . ?
N1 C5 H5 118.9 . . ?
C7 C6 C11 117.2(4) . . ?
C7 C6 P1 125.7(4) . . ?
C11 C6 P1 117.2(4) . . ?
C6 C7 C8 120.6(5) . . ?
C6 C7 H7 119.7 . . ?
C8 C7 H7 119.7 . . ?
C9 C8 C7 121.0(6) . . ?
C9 C8 H8 119.5 . . ?
C7 C8 H8 119.5 . . ?
C8 C9 C10 119.7(5) . . ?
C8 C9 H9 120.2 . . ?
C10 C9 H9 120.2 . . ?
C9 C10 C11 120.4(6) . . ?
C9 C10 H10 119.8 . . ?
C11 C10 H10 119.8 . . ?
C10 C11 C6 121.1(5) . . ?
C10 C11 H11 119.4 . . ?
C6 C11 H11 119.4 . . ?
C13 C12 C17 117.2(4) . . ?
C13 C12 P1 122.3(4) . . ?
C17 C12 P1 120.5(4) . . ?
C12 C13 C14 121.6(5) . . ?
C12 C13 H13 119.2 . . ?
C14 C13 H13 119.2 . . ?
C15 C14 C13 119.9(6) . . ?
C15 C14 H14 120.0 . . ?
C13 C14 H14 120.0 . . ?
C16 C15 C14 119.6(5) . . ?
C16 C15 H15 120.2 . . ?
C14 C15 H15 120.2 . . ?
C15 C16 C17 121.2(5) . . ?
C15 C16 H16 119.4 . . ?
C17 C16 H16 119.4 . . ?
C16 C17 C12 120.5(5) . . ?
C16 C17 H17 119.7 . . ?
C12 C17 H17 119.7 . . ?
C19 C18 C23 117.0(4) . . ?
C19 C18 P1 121.5(3) . . ?
C23 C18 P1 121.5(3) . . ?
C18 C19 C20 121.7(5) . . ?
C18 C19 H19 119.2 . . ?
C20 C19 H19 119.2 . . ?
C21 C20 C19 119.4(5) . . ?
C21 C20 H20 120.3 . . ?
C19 C20 H20 120.3 . . ?
C22 C21 C20 120.1(5) . . ?
C22 C21 H21 119.9 . . ?
C20 C21 H21 119.9 . . ?
C21 C22 C23 120.2(5) . . ?
C21 C22 H22 119.9 . . ?
C23 C22 H22 119.9 . . ?
C22 C23 C18 121.6(4) . . ?
C22 C23 H23 119.2 . . ?
C18 C23 H23 119.2 . . ?
C25 C24 C29 117.8(5) . . ?
C25 C24 P2 120.9(4) . . ?
C29 C24 P2 121.2(4) . . ?
C24 C25 C26 121.0(5) . . ?
C24 C25 H25 119.5 . . ?
C26 C25 H25 119.5 . . ?
C27 C26 C25 119.9(5) . . ?
C27 C26 H26 120.0 . . ?
C25 C26 H26 120.0 . . ?
C26 C27 C28 120.2(5) . . ?
C26 C27 H27 119.9 . . ?
C28 C27 H27 119.9 . . ?
C27 C28 C29 120.6(6) . . ?
C27 C28 H28 119.7 . . ?
C29 C28 H28 119.7 . . ?
C28 C29 C24 120.3(6) . . ?
C28 C29 H29 119.9 . . ?
C24 C29 H29 119.9 . . ?
C35 C30 C31 119.6(8) . . ?
C35 C30 P2 126.8(7) . . ?
C31 C30 P2 113.4(7) . . ?
C32 C31 C30 119.8(10) . . ?
C32 C31 H31 120.1 . . ?
C30 C31 H31 120.1 . . ?
C33 C32 C31 120.4(10) . . ?
C33 C32 H32 119.8 . . ?
C31 C32 H32 119.8 . . ?
C32 C33 C34 120.7(10) . . ?
C32 C33 H33 119.7 . . ?
C34 C33 H33 119.7 . . ?
C33 C34 C35 118.8(10) . . ?
C33 C34 H34 120.6 . . ?
C35 C34 H34 120.6 . . ?
C30 C35 C34 120.2(10) . . ?
C30 C35 H35 119.9 . . ?
C34 C35 H35 119.9 . . ?
C31' C30' C35' 119.1(7) . . ?
C31' C30' P2 126.5(6) . . ?
C35' C30' P2 114.4(6) . . ?
C32' C31' C30' 120.4(8) . . ?
C32' C31' H31' 119.8 . . ?
C30' C31' H31' 119.8 . . ?
C33' C32' C31' 121.2(8) . . ?
C33' C32' H32' 119.4 . . ?
C31' C32' H32' 119.4 . . ?
C32' C33' C34' 120.0(8) . . ?
C32' C33' H33' 120.0 . . ?
C34' C33' H33' 120.0 . . ?
C35' C34' C33' 119.2(8) . . ?
C35' C34' H34' 120.4 . . ?
C33' C34' H34' 120.4 . . ?
C34' C35' C30' 120.2(8) . . ?
C34' C35' H35' 119.9 . . ?
C30' C35' H35' 119.9 . . ?
C37 C36 C41 118.6(4) . . ?
C37 C36 P2 122.4(4) . . ?
C41 C36 P2 119.0(4) . . ?
C36 C37 C38 121.2(6) . . ?
C36 C37 H37 119.4 . . ?
C38 C37 H37 119.4 . . ?
C39 C38 C37 120.0(6) . . ?
C39 C38 H38 120.0 . . ?
C37 C38 H38 120.0 . . ?
C40 C39 C38 119.7(5) . . ?
C40 C39 H39 120.2 . . ?
C38 C39 H39 120.2 . . ?
C39 C40 C41 120.6(6) . . ?
C39 C40 H40 119.7 . . ?
C41 C40 H40 119.7 . . ?
C36 C41 C40 119.9(5) . . ?
C36 C41 H41 120.0 . . ?
C40 C41 H41 120.0 . . ?
N1 B1 Se2 112.5(4) . . ?
N1 B1 Se2' 111.9(4) . . ?
N1 B1 Os1 113.3(3) . . ?
Se2 B1 Os1 69.22(18) . . ?
Se2' B1 Os1 68.5(3) . . ?
N1 B1 H1A 104.8 . . ?
Se2 B1 H1A 116.4 . . ?
Se2' B1 H1A 117.6 . . ?
Os1 B1 H1A 135.4 . . ?
N1 B1 H1B 107(2) . . ?
Se2 B1 H1B 114(2) . . ?
Se2' B1 H1B 114(2) . . ?
Os1 B1 H1B 47(2) . . ?
H1A B1 H1B 100.9 . . ?
Se2 B2 Os1 68.72(15) . . ?
Se2' B2 Os1 68.4(3) . . ?
Se2 B2 H2A 118.5 . . ?
Se2' B2 H2A 120.1 . . ?
Os1 B2 H2A 121.0 . . ?
Se2 B2 H2B 111.0 . . ?
Se2' B2 H2B 109.7 . . ?
Os1 B2 H2B 121.1 . . ?
H2A B2 H2B 110.1 . . ?
Se2 B2 H2C 116.7 . . ?
Se2' B2 H2C 116.7 . . ?
Os1 B2 H2C 49.4 . . ?
H2A B2 H2C 87.6 . . ?
H2B B2 H2C 111.0 . . ?
C1 N1 C5 118.7(5) . . ?
C1 N1 B1 122.4(4) . . ?
C5 N1 B1 118.8(5) . . ?
P1 Os1 P2 102.33(4) . . ?
P1 Os1 B1 111.84(16) . . ?
P2 Os1 B1 145.79(16) . . ?
P1 Os1 B2 115.62(14) . . ?
P2 Os1 B2 93.43(14) . . ?
B1 Os1 B2 73.7(2) . . ?
P1 Os1 Se1 100.02(3) . . ?
P2 Os1 Se1 91.22(3) . . ?
B1 Os1 Se1 81.48(15) . . ?
B2 Os1 Se1 142.03(13) . . ?
P1 Os1 Se2' 157.4(2) . . ?
P2 Os1 Se2' 96.67(19) . . ?
B1 Os1 Se2' 50.6(2) . . ?
B2 Os1 Se2' 50.4(2) . . ?
Se1 Os1 Se2' 91.61(19) . . ?
P1 Os1 Se2 156.03(6) . . ?
P2 Os1 Se2 98.00(6) . . ?
B1 Os1 Se2 49.37(16) . . ?
B2 Os1 Se2 49.98(14) . . ?
Se1 Os1 Se2 92.06(5) . . ?
P1 Os1 H2C 89.9 . . ?
P2 Os1 H2C 96.0 . . ?
B1 Os1 H2C 86.0 . . ?
B2 Os1 H2C 26.0 . . ?
Se1 Os1 H2C 166.3 . . ?
Se2' Os1 H2C 76.0 . . ?
Se2 Os1 H2C 75.4 . . ?
P1 Os1 H1B 83.1(7) . . ?
P2 Os1 H1B 174.3(8) . . ?
B1 Os1 H1B 28.7(7) . . ?
B2 Os1 H1B 85.6(14) . . ?
Se1 Os1 H1B 86.1(14) . . ?
Se2' Os1 H1B 78.4(8) . . ?
Se2 Os1 H1B 77.1(8) . . ?
H2C Os1 H1B 85.6 . . ?
C18 P1 C12 100.3(2) . . ?
C18 P1 C6 103.4(2) . . ?
C12 P1 C6 99.9(2) . . ?
C18 P1 Os1 119.11(15) . . ?
C12 P1 Os1 111.67(15) . . ?
C6 P1 Os1 119.29(15) . . ?
C30' P2 C24 101.1(2) . . ?
C30 P2 C24 101.1(2) . . ?
C30' P2 C36 100.4(2) . . ?
C30 P2 C36 100.4(2) . . ?
C24 P2 C36 102.9(2) . . ?
C30' P2 Os1 111.95(16) . . ?
C30 P2 Os1 111.95(16) . . ?
C24 P2 Os1 120.34(16) . . ?
C36 P2 Os1 117.19(16) . . ?
C1 Se1 Os1 101.21(16) . . ?
B2 Se2' B1 85.8(4) . . ?
B2 Se2' Os1 61.2(2) . . ?
B1 Se2' Os1 61.0(3) . . ?
B1 Se2 B2 87.3(2) . . ?
B1 Se2 Os1 61.40(17) . . ?
B2 Se2 Os1 61.30(14) . . ?
C42 C48 H48A 109.5 . . ?
C42 C48 H48B 109.5 . . ?
H48A C48 H48B 109.5 . . ?
C42 C48 H48C 109.5 . . ?
H48A C48 H48C 109.5 . . ?
H48B C48 H48C 109.5 . . ?
C43 C42 C47 120.0 . . ?
C43 C42 C48 122.3(5) . . ?
C47 C42 C48 117.7(5) . . ?
C42 C43 C44 120.0 . . ?
C42 C43 H43 120.0 . . ?
C44 C43 H43 120.0 . . ?
C45 C44 C43 120.0 . . ?
C45 C44 H44 120.0 . . ?
C43 C44 H44 120.0 . . ?
C44 C45 H45 120.0 . . ?
C46 C45 H45 120.0 . . ?
C47 C46 C45 120.0 . . ?
C47 C46 H46 120.0 . . ?
C45 C46 H46 120.0 . . ?
C46 C47 C42 120.0 . . ?
C46 C47 H47 120.0 . . ?
C42 C47 H47 120.0 . . ?

loop_
_geom_bond_atom_site_label_1
_geom_bond_atom_site_label_2
_geom_bond_distance
_geom_bond_site_symmetry_2
_geom_bond_publ_flag
C1 N1 1.371(6) . ?
C1 C2 1.400(7) . ?
C1 Se1 1.865(5) . ?
C2 C3 1.358(8) . ?
C2 H2 0.9300 . ?
C3 C4 1.369(10) . ?
C3 H3 0.9300 . ?
C4 C5 1.353(9) . ?
C4 H4 0.9300 . ?
C5 N1 1.378(6) . ?
C5 H5 0.9300 . ?
C6 C7 1.375(7) . ?
C6 C11 1.402(6) . ?
C6 P1 1.845(4) . ?
C7 C8 1.379(7) . ?
C7 H7 0.9300 . ?
C8 C9 1.355(9) . ?
C8 H8 0.9300 . ?
C9 C10 1.357(8) . ?
C9 H9 0.9300 . ?
C10 C11 1.366(7) . ?
C10 H10 0.9300 . ?
C11 H11 0.9300 . ?
C12 C13 1.387(7) . ?
C12 C17 1.395(6) . ?
C12 P1 1.842(5) . ?
C13 C14 1.388(8) . ?
C13 H13 0.9300 . ?
C14 C15 1.369(9) . ?
C14 H14 0.9300 . ?
C15 C16 1.359(8) . ?
C15 H15 0.9300 . ?
C16 C17 1.385(7) . ?
C16 H16 0.9300 . ?
C17 H17 0.9300 . ?
C18 C19 1.390(6) . ?
C18 C23 1.398(6) . ?
C18 P1 1.835(4) . ?
C19 C20 1.395(7) . ?
C19 H19 0.9300 . ?
C20 C21 1.379(7) . ?
C20 H20 0.9300 . ?
C21 C22 1.371(7) . ?
C21 H21 0.9300 . ?
C22 C23 1.380(6) . ?
C22 H22 0.9300 . ?
C23 H23 0.9300 . ?
C24 C25 1.372(7) . ?
C24 C29 1.401(7) . ?
C24 P2 1.848(5) . ?
C25 C26 1.394(7) . ?
C25 H25 0.9300 . ?
C26 C27 1.350(8) . ?
C26 H26 0.9300 . ?
C27 C28 1.367(9) . ?
C27 H27 0.9300 . ?
C28 C29 1.372(8) . ?
C28 H28 0.9300 . ?
C29 H29 0.9300 . ?
C30 C35 1.376(14) . ?
C30 C31 1.410(14) . ?
C30 P2 1.836(5) . ?
C31 C32 1.381(15) . ?
C31 H31 0.9300 . ?
C32 C33 1.380(14) . ?
C32 H32 0.9300 . ?
C33 C34 1.386(14) . ?
C33 H33 0.9300 . ?
C34 C35 1.414(15) . ?
C34 H34 0.9300 . ?
C35 H35 0.9300 . ?
C30' C31' 1.396(11) . ?
C30' C35' 1.405(11) . ?
C30' P2 1.836(5) . ?
C31' C32' 1.385(12) . ?
C31' H31' 0.9300 . ?
C32' C33' 1.364(12) . ?
C32' H32' 0.9300 . ?
C33' C34' 1.414(12) . ?
C33' H33' 0.9300 . ?
C34' C35' 1.401(12) . ?
C34' H34' 0.9300 . ?
C35' H35' 0.9300 . ?
C36 C37 1.377(7) . ?
C36 C41 1.383(7) . ?
C36 P2 1.853(4) . ?
C37 C38 1.385(7) . ?
C37 H37 0.9300 . ?
C38 C39 1.370(9) . ?
C38 H38 0.9300 . ?
C39 C40 1.366(9) . ?
C39 H39 0.9300 . ?
C40 C41 1.397(7) . ?
C40 H40 0.9300 . ?
C41 H41 0.9300 . ?
B1 N1 1.552(7) . ?
B1 Se2 2.053(7) . ?
B1 Se2' 2.098(11) . ?
B1 Os1 2.375(6) . ?
B1 H1A 1.0719 . ?
B1 H1B 1.176(19) . ?
B2 Se2 2.078(6) . ?
B2 Se2' 2.094(10) . ?
B2 Os1 2.380(5) . ?
B2 H2A 1.1368 . ?
B2 H2B 1.1426 . ?
B2 H2C 1.0788 . ?
Os1 P1 2.3003(11) . ?
Os1 P2 2.3185(12) . ?
Os1 Se1 2.4950(5) . ?
Os1 Se2' 2.527(8) . ?
Os1 Se2 2.529(2) . ?
Os1 H2C 1.8671 . ?
Os1 H1B 1.80(5) . ?
C48 C42 1.438(9) . ?
C48 H48A 0.9600 . ?
C48 H48B 0.9600 . ?
C48 H48C 0.9600 . ?
C42 C43 1.3900 . ?
C42 C47 1.3900 . ?
C43 C44 1.3900 . ?
C43 H43 0.9300 . ?
C44 H44 0.9300 . ?
C45 H45 0.9300 . ?
C46 C47 1.3900 . ?
C46 H46 0.9300 . ?
C47 H47 0.9300 . ?

loop_
_geom_hbond_atom_site_label_D
_geom_hbond_atom_site_label_H
_geom_hbond_atom_site_label_A
_geom_hbond_distance_DH
_geom_hbond_distance_HA
_geom_hbond_distance_DA
_geom_hbond_angle_DHA
_geom_hbond_site_symmetry_A
_geom_hbond_publ_flag
C2 H2 Se1 0.93 3.09 3.814(6) 135.7 3_666 yes
C35'^b H35'^b Se1 0.93 3.14 3.852(14) 134.3 . yes
C2 H2 Se1 0.93 3.09 3.814(6) 135.7 3_666 yes

loop_
_geom_torsion_atom_site_label_1
_geom_torsion_atom_site_label_2
_geom_torsion_atom_site_label_3
_geom_torsion_atom_site_label_4
_geom_torsion
_geom_torsion_site_symmetry_1
_geom_torsion_site_symmetry_2
_geom_torsion_site_symmetry_3
_geom_torsion_site_symmetry_4
_geom_torsion_publ_flag
N1 C1 C2 C3 1.9(9) . . . . ?
Se1 C1 C2 C3 -179.3(5) . . . . ?
C1 C2 C3 C4 -1.4(10) . . . . ?
C2 C3 C4 C5 -0.1(11) . . . . ?
C3 C4 C5 N1 1.2(10) . . . . ?
C11 C6 C7 C8 1.3(8) . . . . ?
P1 C6 C7 C8 180.0(5) . . . . ?
C6 C7 C8 C9 -0.9(10) . . . . ?
C7 C8 C9 C10 -0.2(10) . . . . ?
C8 C9 C10 C11 0.8(10) . . . . ?
C9 C10 C11 C6 -0.4(9) . . . . ?
C7 C6 C11 C10 -0.6(8) . . . . ?
P1 C6 C11 C10 -179.4(4) . . . . ?
C17 C12 C13 C14 1.5(8) . . . . ?
P1 C12 C13 C14 178.4(4) . . . . ?
C12 C13 C14 C15 -0.5(9) . . . . ?
C13 C14 C15 C16 -1.1(9) . . . . ?
C14 C15 C16 C17 1.7(9) . . . . ?
C15 C16 C17 C12 -0.6(8) . . . . ?
C13 C12 C17 C16 -0.9(7) . . . . ?
P1 C12 C17 C16 -177.9(4) . . . . ?
C23 C18 C19 C20 1.7(7) . . . . ?
P1 C18 C19 C20 -176.2(4) . . . . ?
C18 C19 C20 C21 -1.8(8) . . . . ?
C19 C20 C21 C22 0.3(9) . . . . ?
C20 C21 C22 C23 1.2(8) . . . . ?
C21 C22 C23 C18 -1.3(8) . . . . ?
C19 C18 C23 C22 -0.1(7) . . . . ?
P1 C18 C23 C22 177.8(4) . . . . ?
C29 C24 C25 C26 -2.4(8) . . . . ?
P2 C24 C25 C26 178.3(4) . . . . ?
C24 C25 C26 C27 2.8(8) . . . . ?
C25 C26 C27 C28 -1.1(10) . . . . ?
C26 C27 C28 C29 -0.9(12) . . . . ?
C27 C28 C29 C24 1.3(12) . . . . ?
C25 C24 C29 C28 0.4(10) . . . . ?
P2 C24 C29 C28 179.7(6) . . . . ?
C35 C30 C31 C32 -4(4) . . . . ?
P2 C30 C31 C32 -178(2) . . . . ?
C30 C31 C32 C33 2(4) . . . . ?
C31 C32 C33 C34 -4(4) . . . . ?
C32 C33 C34 C35 8(3) . . . . ?
C31 C30 C35 C34 7(4) . . . . ?
P2 C30 C35 C34 -179.3(16) . . . . ?
C33 C34 C35 C30 -9(4) . . . . ?
C35' C30' C31' C32' 0(3) . . . . ?
P2 C30' C31' C32' -177.7(13) . . . . ?
C30' C31' C32' C33' 0(3) . . . . ?
C31' C32' C33' C34' 0(2) . . . . ?
C32' C33' C34' C35' -1(2) . . . . ?
C33' C34' C35' C30' 2(2) . . . . ?
C31' C30' C35' C34' -1(2) . . . . ?
P2 C30' C35' C34' 177.0(13) . . . . ?
C41 C36 C37 C38 0.3(7) . . . . ?
P2 C36 C37 C38 179.2(4) . . . . ?
C36 C37 C38 C39 -1.4(8) . . . . ?
C37 C38 C39 C40 1.1(9) . . . . ?
C38 C39 C40 C41 0.3(9) . . . . ?
C37 C36 C41 C40 1.1(7) . . . . ?
P2 C36 C41 C40 -177.8(4) . . . . ?
C39 C40 C41 C36 -1.5(8) . . . . ?
C2 C1 N1 C5 -0.8(7) . . . . ?
Se1 C1 N1 C5 -179.6(4) . . . . ?
C2 C1 N1 B1 -177.9(5) . . . . ?
Se1 C1 N1 B1 3.4(7) . . . . ?
C4 C5 N1 C1 -0.7(8) . . . . ?
C4 C5 N1 B1 176.5(6) . . . . ?
Se2 B1 N1 C1 68.8(6) . . . . ?
Se2' B1 N1 C1 67.7(6) . . . . ?
Os1 B1 N1 C1 -7.3(6) . . . . ?
Se2 B1 N1 C5 -108.2(5) . . . . ?
Se2' B1 N1 C5 -109.3(5) . . . . ?
Os1 B1 N1 C5 175.6(4) . . . . ?
C19 C18 P1 C12 -16.7(4) . . . . ?
C23 C18 P1 C12 165.5(4) . . . . ?
C19 C18 P1 C6 -119.5(4) . . . . ?
C23 C18 P1 C6 62.7(4) . . . . ?
C19 C18 P1 Os1 105.4(4) . . . . ?
C23 C18 P1 Os1 -72.4(4) . . . . ?
C13 C12 P1 C18 -81.1(4) . . . . ?
C17 C12 P1 C18 95.8(4) . . . . ?
C13 C12 P1 C6 24.6(5) . . . . ?
C17 C12 P1 C6 -158.5(4) . . . . ?
C13 C12 P1 Os1 151.7(4) . . . . ?
C17 C12 P1 Os1 -31.4(4) . . . . ?
C7 C6 P1 C18 -5.6(5) . . . . ?
C11 C6 P1 C18 173.1(4) . . . . ?
C7 C6 P1 C12 -108.8(5) . . . . ?
C11 C6 P1 C12 69.9(4) . . . . ?
C7 C6 P1 Os1 129.4(4) . . . . ?
C11 C6 P1 Os1 -51.9(4) . . . . ?
C31' C30' P2 C24 -25.9(13) . . . . ?
C35' C30' P2 C24 156.2(10) . . . . ?
C31' C30' P2 C36 -131.5(13) . . . . ?
C35' C30' P2 C36 50.7(10) . . . . ?
C31' C30' P2 Os1 103.4(13) . . . . ?
C35' C30' P2 Os1 -74.5(10) . . . . ?
C35 C30 P2 C24 161.8(17) . . . . ?
C31 C30 P2 C24 -24.4(18) . . . . ?
C35 C30 P2 C36 56.3(17) . . . . ?
C31 C30 P2 C36 -130.0(18) . . . . ?
C35 C30 P2 Os1 -68.8(17) . . . . ?
C31 C30 P2 Os1 104.9(18) . . . . ?
C25 C24 P2 C30' 110.2(4) . . . . ?
C29 C24 P2 C30' -69.1(5) . . . . ?
C25 C24 P2 C30 110.2(4) . . . . ?
C29 C24 P2 C30 -69.1(5) . . . . ?
C25 C24 P2 C36 -146.3(4) . . . . ?
C29 C24 P2 C36 34.4(5) . . . . ?
C25 C24 P2 Os1 -13.6(5) . . . . ?
C29 C24 P2 Os1 167.1(4) . . . . ?
C37 C36 P2 C30' 26.7(4) . . . . ?
C41 C36 P2 C30' -154.4(4) . . . . ?
C37 C36 P2 C30 26.7(4) . . . . ?
C41 C36 P2 C30 -154.4(4) . . . . ?
C37 C36 P2 C24 -77.3(4) . . . . ?
C41 C36 P2 C24 101.5(4) . . . . ?
C37 C36 P2 Os1 148.2(3) . . . . ?
C41 C36 P2 Os1 -33.0(4) . . . . ?
N1 C1 Se1 Os1 2.0(4) . . . . ?
C2 C1 Se1 Os1 -176.7(4) . . . . ?
C47 C42 C43 C44 0.0 . . . . ?
C48 C42 C43 C44 -179.4(4) . . . . ?
C42 C43 C44 C45 0.0 . . . . ?
C43 C44 C45 C46 0.0 . . . . ?
C44 C45 C46 C47 0.0 . . . . ?
C45 C46 C47 C42 0.0 . . . . ?
C43 C42 C47 C46 0.0 . . . . ?
C48 C42 C47 C46 179.4(4) . . . . ?
